data_4064653
loop_
_publ_author_name
'Liu, Shaofeng'
'Pattacini, Roberto'
'Braunstein, Pierre'

_publ_section_title
;
 Reactions between an Ethylene Oligomerization Chromium(III) Precatalyst
 and Aluminum-Based Activators: Alkyl and Cationic Complexes with a
 Tridentate NPN Ligand
;
_journal_issue 13
_journal_name_full Organometallics
_journal_page_first 3549
_journal_paper_doi 10.1021/om200243a
_journal_volume 30
_journal_year 2011
_chemical_formula_moiety 'C18.5 H18.5 Cl2.5 Cr N2 P, C4 H8 O'
_chemical_formula_sum 'C22.5 H26.5 Cl2.5 Cr N2 O P'
_chemical_formula_weight 512.55
_chemical_name_systematic
;
 ?
;
_space_group_IT_number 61
_symmetry_cell_setting orthorhombic
_symmetry_space_group_name_Hall '-P 2ac 2ab'
_symmetry_space_group_name_H-M 'P b c a'
_atom_sites_solution_hydrogens geom
_atom_sites_solution_primary direct
_atom_sites_solution_secondary difmap
_audit_creation_method SHELXL-97
_cell_angle_alpha 90.00
_cell_angle_beta 90.00
_cell_angle_gamma 90.00
_cell_formula_units_Z 8
_cell_length_a 15.9451(13)
_cell_length_b 15.6017(14)
_cell_length_c 19.1856(18)
_cell_measurement_reflns_used 5604
_cell_measurement_temperature 173(2)
_cell_measurement_theta_max 27.94
_cell_measurement_theta_min 2.48
_cell_volume 4772.8(7)
_computing_cell_refinement 'Bruker SAINT'
_computing_data_collection 'Bruker APEX2'
_computing_data_reduction 'Bruker SAINT'
_computing_molecular_graphics 'Bruker SHELXTL'
_computing_publication_material 'Bruker SHELXTL'
_computing_structure_refinement 'SHELXL-97 (Sheldrick, 1997)'
_computing_structure_solution 'SHELXS-97 (Sheldrick, 2008)'
_diffrn_ambient_temperature 173(2)
_diffrn_measured_fraction_theta_full 0.995
_diffrn_measured_fraction_theta_max 0.995
_diffrn_measurement_device_type 'Bruker APEX-II CCD'
_diffrn_measurement_method '\f and \w scans'
_diffrn_radiation_monochromator graphite
_diffrn_radiation_source 'fine-focus sealed tube'
_diffrn_radiation_type MoK\a
_diffrn_radiation_wavelength 0.71073
_diffrn_reflns_av_R_equivalents 0.0375
_diffrn_reflns_av_sigmaI/netI 0.0426
_diffrn_reflns_limit_h_max 21
_diffrn_reflns_limit_h_min -19
_diffrn_reflns_limit_k_max 20
_diffrn_reflns_limit_k_min -13
_diffrn_reflns_limit_l_max 25
_diffrn_reflns_limit_l_min -14
_diffrn_reflns_number 18273
_diffrn_reflns_theta_full 28.04
_diffrn_reflns_theta_max 28.04
_diffrn_reflns_theta_min 2.11
_exptl_absorpt_coefficient_mu 0.843
_exptl_absorpt_correction_T_max 0.9266
_exptl_absorpt_correction_T_min 0.8009
_exptl_absorpt_correction_type multi-scan
_exptl_absorpt_process_details sadabs
_exptl_crystal_colour green
_exptl_crystal_density_diffrn 1.427
_exptl_crystal_density_method 'not measured'
_exptl_crystal_description block
_exptl_crystal_F_000 2120
_exptl_crystal_size_max 0.30
_exptl_crystal_size_mid 0.20
_exptl_crystal_size_min 0.10
_refine_diff_density_max 0.776
_refine_diff_density_min -1.196
_refine_diff_density_rms 0.130
_refine_ls_extinction_method none
_refine_ls_goodness_of_fit_ref 1.129
_refine_ls_hydrogen_treatment constr
_refine_ls_matrix_type full
_refine_ls_number_parameters 275
_refine_ls_number_reflns 5752
_refine_ls_number_restraints 2
_refine_ls_restrained_S_all 1.142
_refine_ls_R_factor_all 0.1409
_refine_ls_R_factor_gt 0.1117
_refine_ls_shift/su_max 0.000
_refine_ls_shift/su_mean 0.000
_refine_ls_structure_factor_coef Fsqd
_refine_ls_weighting_details 'calc w=1/[\s^2^(Fo^2^)+(0.0228P)^2^+59.7989P] where P=(Fo^2^+2Fc^2^)/3'
_refine_ls_weighting_scheme calc
_refine_ls_wR_factor_gt 0.2388
_refine_ls_wR_factor_ref 0.2550
_reflns_number_gt 4264
_reflns_number_total 5752
_reflns_threshold_expression I>2sigma(I)
_cod_data_source_file om200243a_si_001.cif
_cod_data_source_block compound6
_cod_depositor_comments
;
The following automatic conversions were performed:

'_symmetry_cell_setting' value 'Orthorhombic' changed to
'orthorhombic' according to
/home/saulius/struct/CIF-dictionaries/cif_core.dic dictionary named
'cif_core.dic' version 2.4.1 from 2010-06-29.

Automatic conversion script
Id: cif_fix_values 1715 2011-07-08 13:25:40Z adriana 
;
_cod_database_code 4064653

loop_
_symmetry_equiv_pos_as_xyz
'x, y, z'
'-x+1/2, -y, z+1/2'
'x+1/2, -y+1/2, -z'
'-x, y+1/2, -z+1/2'
'-x, -y, -z'
'x-1/2, y, -z-1/2'
'-x-1/2, y-1/2, z'
'x, -y-1/2, z-1/2'

loop_
_atom_site_label
_atom_site_type_symbol
_atom_site_fract_x
_atom_site_fract_y
_atom_site_fract_z
_atom_site_U_iso_or_equiv
_atom_site_adp_type
_atom_site_occupancy
_atom_site_symmetry_multiplicity
_atom_site_calc_flag
_atom_site_refinement_flags
_atom_site_disorder_assembly
_atom_site_disorder_group
C1 C 0.3633(5) 0.0688(4) -0.0770(3) 0.0329(15) Uani 1 1 d . . .
C2 C 0.3710(6) 0.1523(5) -0.1015(4) 0.049(2) Uani 1 1 d . . .
H2 H 0.3482 0.1986 -0.0754 0.059 Uiso 1 1 calc R . .
C3 C 0.4120(6) 0.1682(6) -0.1641(5) 0.057(2) Uani 1 1 d . . .
H3 H 0.4173 0.2252 -0.1811 0.069 Uiso 1 1 calc R . .
C4 C 0.4453(6) 0.0997(6) -0.2020(4) 0.058(2) Uani 1 1 d . . .
H4 H 0.4735 0.1104 -0.2447 0.069 Uiso 1 1 calc R . .
C5 C 0.4378(6) 0.0164(6) -0.1780(4) 0.051(2) Uani 1 1 d . . .
H5 H 0.4605 -0.0301 -0.2039 0.061 Uiso 1 1 calc R . .
C6 C 0.3962(5) 0.0018(5) -0.1146(4) 0.0385(16) Uani 1 1 d . . .
H6 H 0.3906 -0.0551 -0.0975 0.046 Uiso 1 1 calc R . .
C7 C 0.2175(5) 0.1160(5) 0.0029(5) 0.0439(18) Uani 1 1 d . . .
H7A H 0.2319 0.1719 0.0242 0.053 Uiso 1 1 calc R . .
H7B H 0.2015 0.1267 -0.0462 0.053 Uiso 1 1 calc R . .
C8 C 0.1432(5) 0.0787(5) 0.0409(3) 0.0343(15) Uani 1 1 d . . .
C9 C 0.0705(5) 0.1281(6) 0.0495(5) 0.051(2) Uani 1 1 d . . .
H9 H 0.0692 0.1859 0.0340 0.061 Uiso 1 1 calc R . .
C10 C 0.0024(7) 0.0929(7) 0.0798(6) 0.080(4) Uani 1 1 d . . .
H10 H -0.0475 0.1254 0.0859 0.096 Uiso 1 1 calc R . .
C11 C 0.0066(8) 0.0095(7) 0.1016(6) 0.083(4) Uani 1 1 d . . .
H11 H -0.0405 -0.0163 0.1235 0.099 Uiso 1 1 calc R . .
C12 C 0.0784(7) -0.0367(6) 0.0919(5) 0.062(3) Uani 1 1 d . . .
H12 H 0.0798 -0.0946 0.1073 0.074 Uiso 1 1 calc R . .
C13 C 0.3771(5) 0.0880(5) 0.0736(3) 0.0385(16) Uani 1 1 d . . .
H13A H 0.4353 0.0675 0.0666 0.046 Uiso 1 1 calc R . .
H13B H 0.3776 0.1515 0.0728 0.046 Uiso 1 1 calc R . .
C14 C 0.3443(4) 0.0567(4) 0.1429(3) 0.0325(14) Uani 1 1 d . . .
C15 C 0.3615(5) 0.1046(5) 0.2025(4) 0.0378(16) Uani 1 1 d . . .
H15 H 0.3919 0.1569 0.1995 0.045 Uiso 1 1 calc R . .
C16 C 0.3334(5) 0.0746(6) 0.2659(3) 0.0439(19) Uani 1 1 d . . .
H16 H 0.3458 0.1051 0.3075 0.053 Uiso 1 1 calc R . .
C17 C 0.2879(5) 0.0010(5) 0.2684(4) 0.0432(18) Uani 1 1 d . . .
H17 H 0.2676 -0.0202 0.3117 0.052 Uiso 1 1 calc R . .
C18 C 0.2716(6) -0.0424(5) 0.2073(3) 0.049(2) Uani 1 1 d . . .
H18 H 0.2392 -0.0935 0.2093 0.058 Uiso 1 1 calc R . .
C19 C 0.1117(10) 0.2117(11) 0.2340(6) 0.110(5) Uani 1 1 d . . .
H19A H 0.1096 0.2555 0.1967 0.132 Uiso 1 1 calc R . .
H19B H 0.1248 0.1554 0.2129 0.132 Uiso 1 1 calc R . .
C20 C 0.1722(7) 0.2338(9) 0.2848(7) 0.086(4) Uani 1 1 d . . .
H20A H 0.2176 0.2688 0.2641 0.103 Uiso 1 1 calc R . .
H20B H 0.1970 0.1818 0.3060 0.103 Uiso 1 1 calc R . .
C21 C 0.1261(10) 0.2820(9) 0.3355(8) 0.109(5) Uani 1 1 d . . .
H21A H 0.1537 0.2795 0.3817 0.131 Uiso 1 1 calc R . .
H21B H 0.1207 0.3427 0.3212 0.131 Uiso 1 1 calc R . .
C22 C 0.0487(9) 0.2422(8) 0.3372(8) 0.092(4) Uani 1 1 d . . .
H22A H 0.0043 0.2840 0.3491 0.110 Uiso 1 1 calc R . .
H22B H 0.0485 0.1959 0.3724 0.110 Uiso 1 1 calc R . .
Cl1 Cl 0.2088(2) -0.20304(13) 0.10936(11) 0.0708(9) Uani 1 1 d . A .
Cl2 Cl 0.22180(17) -0.13041(16) -0.05752(11) 0.0615(7) Uani 1 1 d . A .
Cl3 Cl 0.3896(6) -0.1371(10) 0.0362(5) 0.095(3) Uani 0.50 1 d PD A 1
C23 C 0.382(2) -0.144(4) 0.052(3) 0.095(3) Uani 0.50 1 d PD A 2
H23A H 0.3860 -0.1826 0.0922 0.142 Uiso 0.50 1 calc PR A 2
H23B H 0.4264 -0.1009 0.0546 0.142 Uiso 0.50 1 calc PR A 2
H23C H 0.3892 -0.1778 0.0089 0.142 Uiso 0.50 1 calc PR A 2
Cr1 Cr 0.26224(9) -0.08304(7) 0.05094(5) 0.0389(3) Uani 1 1 d D . .
N1 N 0.1470(4) -0.0037(4) 0.0615(3) 0.0353(13) Uani 1 1 d . A .
N2 N 0.2997(4) -0.0155(3) 0.1451(3) 0.0330(13) Uani 1 1 d . A .
O1 O 0.0351(5) 0.2085(8) 0.2705(6) 0.119(4) Uani 1 1 d . . .
P1 P 0.31008(11) 0.04765(10) 0.00420(8) 0.0276(4) Uani 1 1 d . A .

loop_
_atom_site_aniso_label
_atom_site_aniso_U_11
_atom_site_aniso_U_22
_atom_site_aniso_U_33
_atom_site_aniso_U_23
_atom_site_aniso_U_13
_atom_site_aniso_U_12
C1 0.044(4) 0.030(3) 0.025(3) 0.001(3) -0.004(3) 0.000(3)
C2 0.072(6) 0.036(4) 0.038(4) 0.006(3) 0.020(4) 0.004(4)
C3 0.071(6) 0.051(5) 0.050(5) 0.016(4) 0.015(5) 0.001(5)
C4 0.070(6) 0.071(6) 0.031(4) 0.006(4) 0.013(4) 0.003(5)
C5 0.058(5) 0.058(5) 0.036(4) -0.009(4) 0.008(4) 0.006(4)
C6 0.046(4) 0.039(4) 0.030(3) -0.003(3) 0.000(3) 0.008(3)
C7 0.031(4) 0.037(4) 0.064(5) 0.012(4) 0.002(4) -0.005(3)
C8 0.038(4) 0.035(3) 0.030(3) -0.010(3) -0.001(3) -0.008(3)
C9 0.048(5) 0.042(4) 0.062(5) -0.015(4) 0.010(4) 0.001(4)
C10 0.061(6) 0.072(7) 0.108(9) -0.023(7) 0.048(6) -0.004(6)
C11 0.082(8) 0.066(7) 0.099(9) -0.023(6) 0.059(7) -0.023(6)
C12 0.079(7) 0.051(5) 0.055(5) -0.010(4) 0.029(5) -0.023(5)
C13 0.041(4) 0.046(4) 0.028(3) -0.010(3) -0.004(3) -0.005(3)
C14 0.035(4) 0.038(4) 0.024(3) -0.008(3) -0.008(3) 0.008(3)
C15 0.035(4) 0.047(4) 0.031(3) -0.011(3) -0.005(3) -0.001(3)
C16 0.048(4) 0.062(5) 0.022(3) -0.013(3) -0.004(3) 0.008(4)
C17 0.059(5) 0.048(4) 0.022(3) 0.001(3) 0.000(3) 0.006(4)
C18 0.081(6) 0.041(4) 0.023(3) 0.007(3) -0.001(4) -0.010(4)
C19 0.125(12) 0.148(14) 0.056(7) 0.006(8) 0.003(8) -0.044(11)
C20 0.046(6) 0.105(10) 0.107(10) 0.021(8) 0.006(6) 0.011(6)
C21 0.118(12) 0.090(10) 0.119(12) -0.046(9) -0.014(10) -0.011(9)
C22 0.107(11) 0.069(7) 0.099(10) 0.026(7) 0.041(9) 0.012(8)
Cl1 0.142(3) 0.0316(9) 0.0389(10) 0.0029(8) 0.0055(13) -0.0277(13)
Cl2 0.0846(17) 0.0606(13) 0.0394(10) -0.0081(10) -0.0088(11) -0.0202(12)
Cl3 0.141(5) 0.081(5) 0.061(6) 0.016(4) -0.003(4) 0.036(4)
C23 0.141(5) 0.081(5) 0.061(6) 0.016(4) -0.003(4) 0.036(4)
Cr1 0.0719(9) 0.0231(5) 0.0217(5) -0.0010(4) -0.0031(5) -0.0074(6)
N1 0.045(3) 0.035(3) 0.026(3) -0.007(2) 0.007(3) -0.010(3)
N2 0.047(3) 0.027(3) 0.025(3) 0.000(2) -0.002(2) -0.001(3)
O1 0.062(5) 0.176(11) 0.119(8) 0.049(8) -0.024(5) -0.044(6)
P1 0.0363(9) 0.0235(7) 0.0231(7) -0.0025(6) -0.0046(7) -0.0014(7)

loop_
_atom_type_symbol
_atom_type_description
_atom_type_scat_dispersion_real
_atom_type_scat_dispersion_imag
_atom_type_scat_source
C C 0.0033 0.0016 'International Tables Vol C Tables 4.2.6.8 and 6.1.1.4'
H H 0.0000 0.0000 'International Tables Vol C Tables 4.2.6.8 and 6.1.1.4'
Cl Cl 0.1484 0.1585 'International Tables Vol C Tables 4.2.6.8 and 6.1.1.4'
Cr Cr 0.3209 0.6236 'International Tables Vol C Tables 4.2.6.8 and 6.1.1.4'
N N 0.0061 0.0033 'International Tables Vol C Tables 4.2.6.8 and 6.1.1.4'
O O 0.0106 0.0060 'International Tables Vol C Tables 4.2.6.8 and 6.1.1.4'
P P 0.1023 0.0942 'International Tables Vol C Tables 4.2.6.8 and 6.1.1.4'

loop_
_geom_angle_atom_site_label_1
_geom_angle_atom_site_label_2
_geom_angle_atom_site_label_3
_geom_angle
C6 C1 C2 120.1(7)
C6 C1 P1 119.6(5)
C2 C1 P1 120.4(5)
C3 C2 C1 120.1(8)
C3 C2 H2 120.0
C1 C2 H2 120.0
C2 C3 C4 119.4(8)
C2 C3 H3 120.3
C4 C3 H3 120.3
C5 C4 C3 120.9(8)
C5 C4 H4 119.6
C3 C4 H4 119.6
C4 C5 C6 118.7(8)
C4 C5 H5 120.6
C6 C5 H5 120.6
C1 C6 C5 120.8(7)
C1 C6 H6 119.6
C5 C6 H6 119.6
C8 C7 P1 113.9(5)
C8 C7 H7A 108.8
P1 C7 H7A 108.8
C8 C7 H7B 108.8
P1 C7 H7B 108.8
H7A C7 H7B 107.7
N1 C8 C9 121.8(7)
N1 C8 C7 118.4(7)
C9 C8 C7 119.7(7)
C10 C9 C8 119.5(9)
C10 C9 H9 120.2
C8 C9 H9 120.2
C9 C10 C11 118.7(10)
C9 C10 H10 120.7
C11 C10 H10 120.7
C12 C11 C10 120.2(9)
C12 C11 H11 119.9
C10 C11 H11 119.9
N1 C12 C11 122.6(9)
N1 C12 H12 118.7
C11 C12 H12 118.7
C14 C13 P1 109.2(5)
C14 C13 H13A 109.8
P1 C13 H13A 109.8
C14 C13 H13B 109.8
P1 C13 H13B 109.8
H13A C13 H13B 108.3
N2 C14 C15 122.2(7)
N2 C14 C13 119.0(6)
C15 C14 C13 118.8(7)
C16 C15 C14 118.6(7)
C16 C15 H15 120.7
C14 C15 H15 120.7
C17 C16 C15 119.5(7)
C17 C16 H16 120.2
C15 C16 H16 120.2
C16 C17 C18 119.0(7)
C16 C17 H17 120.5
C18 C17 H17 120.5
N2 C18 C17 122.7(7)
N2 C18 H18 118.7
C17 C18 H18 118.7
O1 C19 C20 105.0(10)
O1 C19 H19A 110.8
C20 C19 H19A 110.8
O1 C19 H19B 110.8
C20 C19 H19B 110.8
H19A C19 H19B 108.8
C19 C20 C21 104.2(11)
C19 C20 H20A 110.9
C21 C20 H20A 110.9
C19 C20 H20B 110.9
C21 C20 H20B 110.9
H20A C20 H20B 108.9
C22 C21 C20 103.7(11)
C22 C21 H21A 111.0
C20 C21 H21A 111.0
C22 C21 H21B 111.0
C20 C21 H21B 111.0
H21A C21 H21B 109.0
C21 C22 O1 106.7(11)
C21 C22 H22A 110.4
O1 C22 H22A 110.4
C21 C22 H22B 110.4
O1 C22 H22B 110.4
H22A C22 H22B 108.6
Cr1 C23 H23A 109.5
Cr1 C23 H23B 109.5
H23A C23 H23B 109.5
Cr1 C23 H23C 109.5
H23A C23 H23C 109.5
H23B C23 H23C 109.5
C23 Cr1 N2 88.0(18)
C23 Cr1 Cl3 8.7(14)
N2 Cr1 Cl3 92.2(4)
C23 Cr1 N1 171(2)
N2 Cr1 N1 83.2(2)
Cl3 Cr1 N1 168.5(4)
C23 Cr1 Cl2 96.5(17)
N2 Cr1 Cl2 169.70(17)
Cl3 Cr1 Cl2 91.1(4)
N1 Cr1 Cl2 91.69(16)
C23 Cr1 Cl1 88.0(17)
N2 Cr1 Cl1 95.16(16)
Cl3 Cr1 Cl1 95.2(4)
N1 Cr1 Cl1 95.77(17)
Cl2 Cr1 Cl1 94.24(9)
C23 Cr1 P1 95.8(18)
N2 Cr1 P1 78.90(15)
Cl3 Cr1 P1 89.1(4)
N1 Cr1 P1 79.64(16)
Cl2 Cr1 P1 91.41(8)
Cl1 Cr1 P1 172.84(9)
C12 N1 C8 117.3(7)
C12 N1 Cr1 119.9(6)
C8 N1 Cr1 122.8(5)
C14 N2 C18 118.0(6)
C14 N2 Cr1 122.0(4)
C18 N2 Cr1 119.7(5)
C22 O1 C19 107.8(10)
C1 P1 C13 107.0(3)
C1 P1 C7 105.2(4)
C13 P1 C7 106.5(4)
C1 P1 Cr1 129.8(2)
C13 P1 Cr1 102.2(3)
C7 P1 Cr1 104.5(2)

loop_
_geom_bond_atom_site_label_1
_geom_bond_atom_site_label_2
_geom_bond_distance
C1 C6 1.375(10)
C1 C2 1.391(10)
C1 P1 1.804(7)
C2 C3 1.390(11)
C2 H2 0.9500
C3 C4 1.397(13)
C3 H3 0.9500
C4 C5 1.384(13)
C4 H4 0.9500
C5 C6 1.404(10)
C5 H5 0.9500
C6 H6 0.9500
C7 C8 1.508(10)
C7 P1 1.820(8)
C7 H7A 0.9900
C7 H7B 0.9900
C8 N1 1.346(9)
C8 C9 1.403(11)
C9 C10 1.348(13)
C9 H9 0.9500
C10 C11 1.368(16)
C10 H10 0.9500
C11 C12 1.365(15)
C11 H11 0.9500
C12 N1 1.343(10)
C12 H12 0.9500
C13 C14 1.510(10)
C13 P1 1.820(7)
C13 H13A 0.9900
C13 H13B 0.9900
C14 N2 1.334(9)
C14 C15 1.392(9)
C15 C16 1.378(10)
C15 H15 0.9500
C16 C17 1.360(12)
C16 H16 0.9500
C17 C18 1.380(10)
C17 H17 0.9500
C18 N2 1.343(9)
C18 H18 0.9500
C19 O1 1.409(15)
C19 C20 1.413(16)
C19 H19A 0.9900
C19 H19B 0.9900
C20 C21 1.433(17)
C20 H20A 0.9900
C20 H20B 0.9900
C21 C22 1.381(17)
C21 H21A 0.9900
C21 H21B 0.9900
C22 O1 1.400(16)
C22 H22A 0.9900
C22 H22B 0.9900
Cl1 Cr1 2.343(2)
Cl2 Cr1 2.300(2)
Cl3 Cr1 2.217(6)
C23 Cr1 2.140(10)
C23 H23A 0.9800
C23 H23B 0.9800
C23 H23C 0.9800
Cr1 N2 2.174(6)
Cr1 N1 2.226(7)
Cr1 P1 2.354(2)

loop_
_geom_torsion_atom_site_label_1
_geom_torsion_atom_site_label_2
_geom_torsion_atom_site_label_3
_geom_torsion_atom_site_label_4
_geom_torsion
C6 C1 C2 C3 0.0(13)
P1 C1 C2 C3 -179.9(7)
C1 C2 C3 C4 -0.1(15)
C2 C3 C4 C5 0.2(15)
C3 C4 C5 C6 -0.1(15)
C2 C1 C6 C5 0.1(12)
P1 C1 C6 C5 179.9(6)
C4 C5 C6 C1 0.0(13)
P1 C7 C8 N1 -10.4(9)
P1 C7 C8 C9 174.0(6)
N1 C8 C9 C10 0.7(13)
C7 C8 C9 C10 176.1(9)
C8 C9 C10 C11 0.2(17)
C9 C10 C11 C12 -0.6(19)
C10 C11 C12 N1 0.2(18)
P1 C13 C14 N2 25.9(8)
P1 C13 C14 C15 -153.9(6)
N2 C14 C15 C16 2.0(11)
C13 C14 C15 C16 -178.2(7)
C14 C15 C16 C17 -2.0(11)
C15 C16 C17 C18 0.7(12)
C16 C17 C18 N2 0.7(14)
O1 C19 C20 C21 -28.1(17)
C19 C20 C21 C22 36.1(17)
C20 C21 C22 O1 -30.0(16)
C11 C12 N1 C8 0.7(13)
C11 C12 N1 Cr1 178.2(8)
C9 C8 N1 C12 -1.1(10)
C7 C8 N1 C12 -176.6(7)
C9 C8 N1 Cr1 -178.5(6)
C7 C8 N1 Cr1 6.0(9)
N2 Cr1 N1 C12 -97.2(6)
Cl3 Cr1 N1 C12 -164.2(16)
Cl2 Cr1 N1 C12 91.8(6)
Cl1 Cr1 N1 C12 -2.7(6)
P1 Cr1 N1 C12 -177.1(6)
N2 Cr1 N1 C8 80.2(5)
Cl3 Cr1 N1 C8 13.1(19)
Cl2 Cr1 N1 C8 -90.9(5)
Cl1 Cr1 N1 C8 174.7(5)
P1 Cr1 N1 C8 0.3(5)
C15 C14 N2 C18 -0.7(11)
C13 C14 N2 C18 179.6(7)
C15 C14 N2 Cr1 173.6(5)
C13 C14 N2 Cr1 -6.1(9)
C17 C18 N2 C14 -0.8(12)
C17 C18 N2 Cr1 -175.2(7)
C23 Cr1 N2 C14 84.6(17)
Cl3 Cr1 N2 C14 76.9(6)
N1 Cr1 N2 C14 -92.4(5)
Cl2 Cr1 N2 C14 -31.7(14)
Cl1 Cr1 N2 C14 172.3(5)
P1 Cr1 N2 C14 -11.7(5)
C23 Cr1 N2 C18 -101.2(17)
Cl3 Cr1 N2 C18 -108.9(7)
N1 Cr1 N2 C18 81.7(6)
Cl2 Cr1 N2 C18 142.5(9)
Cl1 Cr1 N2 C18 -13.5(6)
P1 Cr1 N2 C18 162.5(6)
C21 C22 O1 C19 12.8(16)
C20 C19 O1 C22 10.0(17)
C6 C1 P1 C13 109.6(6)
C2 C1 P1 C13 -70.5(8)
C6 C1 P1 C7 -137.4(6)
C2 C1 P1 C7 42.5(8)
C6 C1 P1 Cr1 -13.1(8)
C2 C1 P1 Cr1 166.7(6)
C14 C13 P1 C1 -168.9(5)
C14 C13 P1 C7 79.0(6)
C14 C13 P1 Cr1 -30.3(5)
C8 C7 P1 C1 148.4(6)
C8 C7 P1 C13 -98.3(6)
C8 C7 P1 Cr1 9.4(6)
C23 Cr1 P1 C1 58.7(17)
N2 Cr1 P1 C1 145.6(4)
Cl3 Cr1 P1 C1 53.1(5)
N1 Cr1 P1 C1 -129.4(3)
Cl2 Cr1 P1 C1 -38.0(3)
C23 Cr1 P1 C13 -65.9(17)
N2 Cr1 P1 C13 20.9(3)
Cl3 Cr1 P1 C13 -71.5(4)
N1 Cr1 P1 C13 105.9(3)
Cl2 Cr1 P1 C13 -162.6(3)
C23 Cr1 P1 C7 -176.7(17)
N2 Cr1 P1 C7 -89.9(3)
Cl3 Cr1 P1 C7 177.7(5)
N1 Cr1 P1 C7 -4.9(3)
Cl2 Cr1 P1 C7 86.6(3)
